data_1534048
loop_
_publ_author_name
'Lin Zhihua'
'Zhang Hanhui'
'Wu Xiaoyuan'
'Huang Changcang'
'Sun Ruiqing'

_publ_section_title
;
 Hydrothermal synthesis and crystal structure of H10 (Ni Mo(V)12 O40 (Ni
 (H2 O)3)4)
;
_journal_name_full 'Jiegon Huaxue'
_journal_page_first 07
_journal_page_last 210
_journal_volume 22
_journal_year 2003
_chemical_formula_sum 'H34 Mo12 Ni5 O52'
_chemical_name_systematic 'H10 (Ni Mo12 O40 (Ni (H2 O)3)4)'
_space_group_IT_number 141
_symmetry_space_group_name_Hall 'I 4bw 2bw -1bw'
_symmetry_space_group_name_H-M 'I 41/a m d :1'
_cell_angle_alpha 90
_cell_angle_beta 90
_cell_angle_gamma 90
_cell_formula_units_Z 4
_cell_length_a 15.319
_cell_length_b 15.319
_cell_length_c 30.645
_cell_volume 7191.516
_citation_journal_id_ASTM JHUADF
_cod_data_source_file LinZhihua_JHUADF_2003_769.cif
_cod_data_source_block H34Mo12Ni5O52
_cod_original_cell_volume 7191.517
_cod_original_sg_symbol_Hall '-I 4bd 2 (x+1/2,y+1/4,z+1/8)'
_cod_database_code 1534048

loop_
_symmetry_equiv_pos_as_xyz
x,y,z
-y,x+1/2,z+1/4
-x+1/2,-y+1/2,z+1/2
y+1/2,-x,z+3/4
x,-y+1/2,-z+1/4
y+1/2,x+1/2,-z+1/2
-x+1/2,y,-z+3/4
-y,-x,-z
-x,-y+1/2,-z+1/4
y,-x,-z
x-1/2,y,-z-1/4
-y-1/2,x+1/2,-z-1/2
-x,y,z
-y-1/2,-x,z-1/4
x-1/2,-y+1/2,z-1/2
y,x+1/2,z+1/4
x+1/2,y+1/2,z+1/2
-y+1/2,x+1,z+3/4
-x+1,-y+1,z+1
y+1,-x+1/2,z+5/4
x+1/2,-y+1,-z+3/4
y+1,x+1,-z+1
-x+1,y+1/2,-z+5/4
-y+1/2,-x+1/2,-z+1/2
-x+1/2,-y+1,-z+3/4
y+1/2,-x+1/2,-z+1/2
x,y+1/2,-z+1/4
-y,x+1,-z
-x+1/2,y+1/2,z+1/2
-y,-x+1/2,z+1/4
x,-y+1,z
y+1/2,x+1,z+3/4

loop_
_atom_site_label
_atom_site_type_symbol
_atom_site_fract_x
_atom_site_fract_y
_atom_site_fract_z
_atom_site_occupancy
_atom_site_U_iso_or_equiv
Mo2 Mo+5 0 0.0897 0.1063 1 0.0
O8 O-2 0.3492 0 0.0574 1 0.0
O3 O-2 0.09 0 0.0975 1 0.0
O9 O-2 0.2487 0.0965 0.1251 1 0.0
O5 O-2 0 0.1012 0.1618 1 0.0
O1 O-2 0.0946 0.1866 -0.0333 1 0.0
Ni2 Ni+2 0.218 0 0.0787 1 0.0
O2 O-2 0 0.1082 0.0363 1 0.0
O4 O-2 0 0.2767 0.0294 1 0.0
Mo1 Mo+5 0.1122 0.1969 0.0295 1 0.0
O6 O-2 0.0922 0.1794 0.0966 1 0.0
O7 O-2 0.1759 0.2847 0.0369 1 0.0
Ni1 Ni+2 0 0 0 1 0.0
